data_8106161
loop_
_publ_author_name
'Yun-Ping, Li'
'Feng-Yang, Ju'

_publ_section_title
;
 Hydrothermal synthesis and crystal structure of
 poly[bis(\m2-3-(3,5-dicarboxyphenoxy)phthalato-\k3
 O,O&#x2032;:O&#x2032;&#x2032;)-(\m2-1,2-di(pyridin-4-yl)ethane-\k2
 N:N&#x2032;)copper(II)], C22H14CuNO9
;
_journal_issue 3
_journal_name_full 'Zeitschrift f\"ur Kristallographie - New Crystal Structures'
_journal_page_first 387
_journal_page_last 389
_journal_paper_doi 10.1515/ncrs-2017-0281
_journal_volume 233
_journal_year 2018
_chemical_formula_moiety 'C22 H14 Cu N O9'
_chemical_formula_sum 'C22 H14 Cu N O9'
_chemical_formula_weight 499.88
_space_group_crystal_system triclinic
_space_group_IT_number 2
_space_group_name_Hall '-P 1'
_space_group_name_H-M_alt 'P -1'
_atom_sites_solution_hydrogens geom
_atom_sites_solution_primary dual
_cell_angle_alpha 72.719(4)
_cell_angle_beta 79.598(5)
_cell_angle_gamma 85.190(4)
_cell_formula_units_Z 2
_cell_length_a 7.9208(4)
_cell_length_b 10.2954(4)
_cell_length_c 13.1361(7)
_cell_measurement_reflns_used 4249
_cell_measurement_temperature 264(1)
_cell_measurement_theta_max 26.4650
_cell_measurement_theta_min 4.1000
_cell_volume 1005.53(9)
_computing_cell_refinement 'CrysAlisPro 1.171.38.41r (Rigaku OD, 2015)'
_computing_data_collection 'CrysAlisPro 1.171.38.41r (Rigaku OD, 2015)'
_computing_data_reduction 'CrysAlisPro 1.171.38.41r (Rigaku OD, 2015)'
_computing_molecular_graphics 'Olex2 (Dolomanov et al., 2009)'
_computing_publication_material 'Olex2 (Dolomanov et al., 2009)'
_computing_structure_refinement 'ShelXL (Sheldrick, 2015)'
_computing_structure_solution 'ShelXT (Sheldrick, 2015)'
_diffrn_ambient_environment N~2~
_diffrn_ambient_temperature 264(1)
_diffrn_detector 'CCD plate'
_diffrn_detector_area_resol_mean 8.0584
_diffrn_detector_type EosS2
_diffrn_measured_fraction_theta_full 0.9977
_diffrn_measured_fraction_theta_max 0.8518
_diffrn_measurement_details
;
List of Runs (angles in degrees, time in seconds):

  # Type    Start    End  Width  t~exp~   \w     \q     \k     \f   Frames
--------------------------------------------------------------------------
  1  \w    -20.00  26.00   1.00    9.99    --  -12.69 -99.00 -30.00   46
  2  \w    -29.00  55.00   1.00    9.99    --  -12.69  57.00-180.00   84
  3  \w     -3.00  81.00   1.00    9.99    --   13.62  57.00  60.00   84
  4  \w    -54.00  30.00   1.00    9.99    --   13.62 -57.00 -60.00   84
  5  \w     -3.00  81.00   1.00    9.99    --   13.62  57.00 150.00   84
  6  \w     -3.00  81.00   1.00    9.99    --   13.62  57.00 -90.00   84
  7  \w    -85.00 -34.00   1.00    9.99    --  -12.69 178.00 -30.00   51
  8  \w    -20.00  15.00   1.00    9.99    --   13.62 -99.00  90.00   35
;
_diffrn_measurement_device 'four-circle diffractometer'
_diffrn_measurement_device_type 'SuperNova, Single source at offset, EosS2'
_diffrn_measurement_method '\w scans'
_diffrn_orient_matrix_type 'CrysAlisPro convention (1999,Acta A55,543-557)'
_diffrn_orient_matrix_UB_11 0.0402673000
_diffrn_orient_matrix_UB_12 0.0233812000
_diffrn_orient_matrix_UB_13 0.0350304000
_diffrn_orient_matrix_UB_21 -0.0817057000
_diffrn_orient_matrix_UB_22 0.0134983000
_diffrn_orient_matrix_UB_23 0.0280450000
_diffrn_orient_matrix_UB_31 0.0007503000
_diffrn_orient_matrix_UB_32 -0.0669511000
_diffrn_orient_matrix_UB_33 0.0356660000
_diffrn_radiation_monochromator mirror
_diffrn_radiation_probe x-ray
_diffrn_radiation_type 'Mo K\a'
_diffrn_radiation_wavelength 0.71073
_diffrn_reflns_av_R_equivalents 0.0291
_diffrn_reflns_av_unetI/netI 0.0379
_diffrn_reflns_Laue_measured_fraction_full 0.991
_diffrn_reflns_Laue_measured_fraction_max 0.983
_diffrn_reflns_limit_h_max 9
_diffrn_reflns_limit_h_min -9
_diffrn_reflns_limit_k_max 12
_diffrn_reflns_limit_k_min -12
_diffrn_reflns_limit_l_max 15
_diffrn_reflns_limit_l_min -15
_diffrn_reflns_number 10787
_diffrn_reflns_point_group_measured_fraction_full 0.991
_diffrn_reflns_point_group_measured_fraction_max 0.983
_diffrn_reflns_theta_full 25.242
_diffrn_reflns_theta_max 25.500
_diffrn_reflns_theta_min 3.293
_diffrn_source 'micro-focus sealed X-ray tube'
_diffrn_source_type 'SuperNova (Mo) X-ray Source'
_exptl_absorpt_coefficient_mu 1.144
_exptl_absorpt_correction_T_max 1.00000
_exptl_absorpt_correction_T_min 0.84469
_exptl_absorpt_correction_type multi-scan
_exptl_absorpt_process_details
;
CrysAlisPro 1.171.38.41r (Rigaku Oxford Diffraction, 2015)
Empirical absorption correction using spherical harmonics,
 implemented in SCALE3 ABSPACK scaling algorithm.
;
_exptl_crystal_colour blue
_exptl_crystal_colour_primary blue
_exptl_crystal_density_diffrn 1.651
_exptl_crystal_description block
_exptl_crystal_F_000 508
_exptl_crystal_size_max 0.33
_exptl_crystal_size_mid 0.28
_exptl_crystal_size_min 0.23
_refine_diff_density_max 0.412
_refine_diff_density_min -0.325
_refine_diff_density_rms 0.070
_refine_ls_extinction_coef .
_refine_ls_extinction_method none
_refine_ls_goodness_of_fit_ref 1.122
_refine_ls_hydrogen_treatment constr
_refine_ls_matrix_type full
_refine_ls_number_parameters 300
_refine_ls_number_reflns 3680
_refine_ls_number_restraints 0
_refine_ls_restrained_S_all 1.122
_refine_ls_R_factor_all 0.0499
_refine_ls_R_factor_gt 0.0423
_refine_ls_shift/su_max 0.001
_refine_ls_shift/su_mean 0.000
_refine_ls_structure_factor_coef Fsqd
_refine_ls_weighting_details 'w=1/[\s^2^(Fo^2^)+(0.0414P)^2^+1.0725P] where P=(Fo^2^+2Fc^2^)/3'
_refine_ls_weighting_scheme calc
_refine_ls_wR_factor_gt 0.1020
_refine_ls_wR_factor_ref 0.1051
_reflns_Friedel_coverage 0.000
_reflns_Friedel_fraction_full .
_reflns_Friedel_fraction_max .
_reflns_number_gt 3252
_reflns_number_total 3680
_reflns_threshold_expression 'I > 2\s(I)'
_cod_data_source_file suppl_ncrs-2017-0281_suppl.cif
_cod_data_source_block a
_cod_database_code 8106161
_shelx_space_group_comment
;
The symmetry employed for this shelxl refinement is uniquely defined
by the following loop, which should always be used as a source of
symmetry information in preference to the above space-group names.
They are only intended as comments.
;
_reflns_odcompleteness_completeness 99.77
_reflns_odcompleteness_iscentric 1
_reflns_odcompleteness_theta 24.66
_olex2_refinement_description
;
1. Fixed Uiso
 At 1.2 times of:
  All C(H) groups, All C(H,H) groups
 At 1.5 times of:
  All O(H) groups
2.a Secondary CH2 refined with riding coordinates:
 C6(H6A,H6B)
2.b Aromatic/amide H refined with riding coordinates:
 C16(H16), C1(H1), C18(H18), C20(H20), C2(H2), C5(H5), C4(H4), C12(H12),
 C10(H10), C11(H11)
2.c Idealised tetrahedral OH refined as rotating group:
 O9(H9), O7(H7)
;
_shelx_shelxl_version_number 2014/7
_olex2_date_sample_data_collection 2016-11-26
_olex2_submission_special_instructions 'No special instructions were received'
_oxdiff_exptl_absorpt_empirical_details
;
Empirical correction (ABSPACK) includes:
- Absorption correction using spherical harmonics
- Frame scaling
;
_oxdiff_exptl_absorpt_empirical_full_max 1.229
_oxdiff_exptl_absorpt_empirical_full_min 0.774

loop_
_space_group_symop_operation_xyz
'x, y, z'
'-x, -y, -z'

loop_
_atom_site_label
_atom_site_type_symbol
_atom_site_fract_x
_atom_site_fract_y
_atom_site_fract_z
_atom_site_U_iso_or_equiv
_atom_site_adp_type
_atom_site_occupancy
_atom_site_site_symmetry_order
_atom_site_calc_flag
_atom_site_refinement_flags_posn
_atom_site_refinement_flags_adp
_atom_site_refinement_flags_occupancy
_atom_site_disorder_assembly
_atom_site_disorder_group
Cu1 Cu 0.26503(5) 0.84893(4) 1.06017(3) 0.02604(14) Uani 1 1 d . . . . .
O1 O 0.1625(3) 0.7975(2) 0.95555(16) 0.0239(5) Uani 1 1 d . . . . .
O2 O 0.3210(3) 0.9545(2) 0.83259(17) 0.0288(5) Uani 1 1 d . . . . .
O3 O -0.0578(3) 1.0490(2) 0.89152(18) 0.0323(5) Uani 1 1 d . . . . .
O5 O 0.3099(3) 0.7003(2) 0.74662(18) 0.0360(6) Uani 1 1 d . . . . .
O9 O 0.5755(3) 0.9024(2) 0.35639(19) 0.0422(6) Uani 1 1 d . . . . .
H9 H 0.6194 0.9514 0.2976 0.063 Uiso 1 1 calc GR . . . .
O4 O -0.2936(3) 1.0607(3) 0.8280(2) 0.0405(6) Uani 1 1 d . . . . .
O6 O 0.8012(3) 0.3631(2) 0.79222(19) 0.0397(6) Uani 1 1 d . . . . .
N1 N 0.4972(3) 0.7688(3) 1.0359(2) 0.0259(6) Uani 1 1 d . . . . .
O8 O 0.8079(4) 0.7749(3) 0.3311(2) 0.0576(8) Uani 1 1 d . . . . .
O7 O 0.9025(4) 0.3593(3) 0.6224(2) 0.0571(8) Uani 1 1 d . . . . .
H7 H 0.9836 0.3159 0.6487 0.086 Uiso 1 1 calc GR . . . .
C14 C -0.1402(4) 1.0172(3) 0.8303(3) 0.0260(7) Uani 1 1 d . . . . .
C8 C 0.0983(4) 0.8623(3) 0.7781(2) 0.0215(6) Uani 1 1 d . . . . .
C7 C 0.2002(4) 0.8751(3) 0.8610(2) 0.0213(6) Uani 1 1 d . . . . .
C17 C 0.6821(4) 0.5184(3) 0.6471(3) 0.0278(7) Uani 1 1 d . . . . .
C16 C 0.5421(4) 0.5559(3) 0.7147(3) 0.0276(7) Uani 1 1 d . . . . .
H16 H 0.5165 0.5055 0.7869 0.033 Uiso 1 1 calc R . . . .
C15 C 0.4417(4) 0.6696(3) 0.6727(2) 0.0263(7) Uani 1 1 d . . . . .
C1 C 0.6124(4) 0.7782(4) 1.0957(3) 0.0349(8) Uani 1 1 d . . . . .
H1 H 0.5875 0.8361 1.1394 0.042 Uiso 1 1 calc R . . . .
C9 C -0.0587(4) 0.9306(3) 0.7611(3) 0.0269(7) Uani 1 1 d . . . . .
C3 C 0.8076(4) 0.6175(3) 1.0338(3) 0.0269(7) Uani 1 1 d . . . . .
C13 C 0.1647(4) 0.7768(3) 0.7156(3) 0.0278(7) Uani 1 1 d . . . . .
C18 C 0.7190(4) 0.5932(3) 0.5396(3) 0.0301(7) Uani 1 1 d . . . . .
H18 H 0.8093 0.5657 0.4939 0.036 Uiso 1 1 calc R . . . .
C19 C 0.6205(4) 0.7098(3) 0.5001(2) 0.0276(7) Uani 1 1 d . . . . .
C20 C 0.4811(4) 0.7485(3) 0.5663(3) 0.0281(7) Uani 1 1 d . . . . .
H20 H 0.4150 0.8262 0.5398 0.034 Uiso 1 1 calc R . . . .
C21 C 0.6767(4) 0.7978(3) 0.3874(3) 0.0320(8) Uani 1 1 d . . . . .
C2 C 0.7661(4) 0.7062(4) 1.0957(3) 0.0362(8) Uani 1 1 d . . . . .
H2 H 0.8431 0.7173 1.1379 0.043 Uiso 1 1 calc R . . . .
C22 C 0.7994(4) 0.4053(3) 0.6963(3) 0.0340(8) Uani 1 1 d . . . . .
C6 C 0.9654(4) 0.5290(4) 1.0426(3) 0.0339(8) Uani 1 1 d . . . . .
H6A H 1.0545 0.5818 1.0518 0.041 Uiso 1 1 calc R . . . .
H6B H 0.9423 0.4548 1.1085 0.041 Uiso 1 1 calc R . . . .
C5 C 0.5408(5) 0.6897(4) 0.9703(3) 0.0407(9) Uani 1 1 d . . . . .
H5 H 0.4656 0.6861 0.9245 0.049 Uiso 1 1 calc R . . . .
C4 C 0.6908(5) 0.6137(4) 0.9675(3) 0.0430(9) Uani 1 1 d . . . . .
H4 H 0.7148 0.5593 0.9210 0.052 Uiso 1 1 calc R . . . .
C12 C 0.0840(5) 0.7613(4) 0.6353(3) 0.0417(9) Uani 1 1 d . . . . .
H12 H 0.1309 0.7033 0.5944 0.050 Uiso 1 1 calc R . . . .
C10 C -0.1400(4) 0.9162(4) 0.6805(3) 0.0402(9) Uani 1 1 d . . . . .
H10 H -0.2439 0.9625 0.6689 0.048 Uiso 1 1 calc R . . . .
C11 C -0.0682(5) 0.8339(4) 0.6171(3) 0.0499(11) Uani 1 1 d . . . . .
H11 H -0.1224 0.8271 0.5618 0.060 Uiso 1 1 calc R . . . .

loop_
_atom_site_aniso_label
_atom_site_aniso_U_11
_atom_site_aniso_U_22
_atom_site_aniso_U_33
_atom_site_aniso_U_23
_atom_site_aniso_U_13
_atom_site_aniso_U_12
Cu1 0.0211(2) 0.0297(2) 0.0272(2) -0.01122(17) -0.00433(16) 0.01190(16)
O1 0.0230(11) 0.0251(11) 0.0191(11) -0.0022(9) -0.0018(9) 0.0049(9)
O2 0.0254(12) 0.0319(12) 0.0256(12) -0.0015(10) -0.0062(9) -0.0032(10)
O3 0.0267(12) 0.0418(13) 0.0341(13) -0.0214(11) -0.0110(10) 0.0181(10)
O5 0.0333(13) 0.0455(14) 0.0255(12) -0.0132(11) -0.0024(10) 0.0257(11)
O9 0.0369(14) 0.0420(14) 0.0308(14) 0.0062(11) 0.0006(11) 0.0181(12)
O4 0.0218(12) 0.0527(15) 0.0590(17) -0.0357(14) -0.0129(11) 0.0180(11)
O6 0.0426(14) 0.0356(13) 0.0297(14) 0.0012(11) -0.0030(11) 0.0147(11)
N1 0.0210(13) 0.0262(14) 0.0289(14) -0.0089(12) -0.0026(11) 0.0085(11)
O8 0.0514(17) 0.0646(18) 0.0295(14) 0.0088(13) 0.0086(12) 0.0352(14)
O7 0.0559(18) 0.0579(18) 0.0347(14) 0.0016(13) 0.0073(13) 0.0393(14)
C14 0.0205(16) 0.0264(16) 0.0296(17) -0.0074(14) -0.0053(13) 0.0069(13)
C8 0.0185(15) 0.0214(15) 0.0224(15) -0.0061(13) -0.0011(12) 0.0054(12)
C7 0.0187(15) 0.0201(15) 0.0246(16) -0.0087(13) -0.0035(12) 0.0113(13)
C17 0.0258(16) 0.0260(16) 0.0266(17) -0.0035(14) -0.0022(13) 0.0073(14)
C16 0.0266(16) 0.0303(17) 0.0217(16) -0.0062(14) 0.0006(13) 0.0080(14)
C15 0.0235(16) 0.0293(17) 0.0263(16) -0.0123(14) -0.0013(13) 0.0082(14)
C1 0.0256(17) 0.0381(19) 0.050(2) -0.0278(17) -0.0073(16) 0.0093(15)
C9 0.0210(16) 0.0290(17) 0.0318(17) -0.0119(14) -0.0051(13) 0.0060(13)
C3 0.0178(15) 0.0271(16) 0.0364(18) -0.0123(15) -0.0037(13) 0.0061(13)
C13 0.0228(16) 0.0290(17) 0.0302(17) -0.0098(14) -0.0025(13) 0.0081(14)
C18 0.0268(17) 0.0326(18) 0.0247(17) -0.0064(14) 0.0030(13) 0.0112(14)
C19 0.0265(17) 0.0291(17) 0.0238(16) -0.0046(14) -0.0039(13) 0.0067(14)
C20 0.0278(17) 0.0265(16) 0.0287(17) -0.0078(14) -0.0073(14) 0.0118(14)
C21 0.0329(18) 0.0364(19) 0.0226(16) -0.0041(15) -0.0064(14) 0.0099(15)
C2 0.0236(17) 0.044(2) 0.052(2) -0.0287(18) -0.0131(16) 0.0097(15)
C22 0.0302(18) 0.0291(18) 0.0305(19) 0.0008(15) 0.0063(14) 0.0091(15)
C6 0.0208(16) 0.0356(19) 0.048(2) -0.0167(16) -0.0081(15) 0.0094(14)
C5 0.0313(19) 0.055(2) 0.047(2) -0.0293(19) -0.0190(17) 0.0212(17)
C4 0.036(2) 0.055(2) 0.051(2) -0.036(2) -0.0169(18) 0.0236(18)
C12 0.036(2) 0.052(2) 0.048(2) -0.0347(19) -0.0071(17) 0.0105(17)
C10 0.0254(18) 0.055(2) 0.052(2) -0.030(2) -0.0179(17) 0.0151(17)
C11 0.040(2) 0.072(3) 0.057(3) -0.043(2) -0.0219(19) 0.012(2)

loop_
_atom_type_symbol
_atom_type_description
_atom_type_scat_dispersion_real
_atom_type_scat_dispersion_imag
_atom_type_scat_source
C C 0.0033 0.0016 'International Tables Vol C Tables 4.2.6.8 and 6.1.1.4'
H H 0.0000 0.0000 'International Tables Vol C Tables 4.2.6.8 and 6.1.1.4'
Cu Cu 0.3201 1.2651 'International Tables Vol C Tables 4.2.6.8 and 6.1.1.4'
N N 0.0061 0.0033 'International Tables Vol C Tables 4.2.6.8 and 6.1.1.4'
O O 0.0106 0.0060 'International Tables Vol C Tables 4.2.6.8 and 6.1.1.4'

loop_
_geom_angle_atom_site_label_1
_geom_angle_atom_site_label_2
_geom_angle_atom_site_label_3
_geom_angle
_geom_angle_site_symmetry_1
_geom_angle_site_symmetry_3
O1 Cu1 O3 94.63(9) . 2_577
O1 Cu1 O4 159.98(9) . 2_577
O1 Cu1 N1 100.11(10) . .
O1 Cu1 C14 127.16(10) . 2_577
O3 Cu1 O4 65.47(9) 2_577 2_577
O3 Cu1 C14 32.58(9) 2_577 2_577
O4 Cu1 C14 32.89(10) 2_577 2_577
N1 Cu1 O3 165.10(10) . 2_577
N1 Cu1 O4 99.71(10) . 2_577
N1 Cu1 C14 132.58(11) . 2_577
C7 O1 Cu1 112.98(19) . .
C14 O3 Cu1 88.75(18) . 2_577
C15 O5 C13 122.1(2) . .
C21 O9 H9 109.5 . .
C14 O4 Cu1 87.20(19) . 2_577
C1 N1 Cu1 119.9(2) . .
C1 N1 C5 117.0(3) . .
C5 N1 Cu1 122.6(2) . .
C22 O7 H7 109.5 . .
O3 C14 Cu1 58.67(16) . 2_577
O3 C14 O4 118.6(3) . .
O3 C14 C9 120.7(3) . .
O4 C14 Cu1 59.91(17) . 2_577
O4 C14 C9 120.8(3) . .
C9 C14 Cu1 179.3(2) . 2_577
C9 C8 C7 124.0(3) . .
C13 C8 C7 117.7(3) . .
C13 C8 C9 118.3(3) . .
O1 C7 C8 116.9(3) . .
O2 C7 O1 123.4(3) . .
O2 C7 C8 119.5(3) . .
C16 C17 C22 118.1(3) . .
C18 C17 C16 120.3(3) . .
C18 C17 C22 121.3(3) . .
C17 C16 H16 120.5 . .
C15 C16 C17 119.0(3) . .
C15 C16 H16 120.5 . .
O5 C15 C16 114.5(3) . .
O5 C15 C20 124.0(3) . .
C20 C15 C16 121.4(3) . .
N1 C1 H1 118.6 . .
N1 C1 C2 122.7(3) . .
C2 C1 H1 118.6 . .
C8 C9 C14 120.3(3) . .
C10 C9 C14 119.8(3) . .
C10 C9 C8 119.9(3) . .
C2 C3 C6 120.5(3) . .
C2 C3 C4 116.0(3) . .
C4 C3 C6 123.4(3) . .
C8 C13 O5 114.4(3) . .
C12 C13 O5 123.2(3) . .
C12 C13 C8 122.2(3) . .
C17 C18 H18 120.1 . .
C17 C18 C19 119.8(3) . .
C19 C18 H18 120.1 . .
C18 C19 C21 118.5(3) . .
C20 C19 C18 120.6(3) . .
C20 C19 C21 120.8(3) . .
C15 C20 C19 118.9(3) . .
C15 C20 H20 120.5 . .
C19 C20 H20 120.5 . .
O9 C21 C19 114.3(3) . .
O8 C21 O9 122.9(3) . .
O8 C21 C19 122.7(3) . .
C1 C2 C3 120.7(3) . .
C1 C2 H2 119.6 . .
C3 C2 H2 119.6 . .
O6 C22 O7 124.5(3) . .
O6 C22 C17 123.4(3) . .
O7 C22 C17 112.1(3) . .
C3 C6 H6A 107.5 . .
C3 C6 H6B 107.5 . .
C6 C6 C3 119.3(4) 2_767 .
C6 C6 H6A 107.5 2_767 .
C6 C6 H6B 107.5 2_767 .
H6A C6 H6B 107.0 . .
N1 C5 H5 118.5 . .
N1 C5 C4 123.0(3) . .
C4 C5 H5 118.5 . .
C3 C4 H4 119.9 . .
C5 C4 C3 120.2(3) . .
C5 C4 H4 119.9 . .
C13 C12 H12 120.7 . .
C13 C12 C11 118.6(3) . .
C11 C12 H12 120.7 . .
C9 C10 H10 119.7 . .
C11 C10 C9 120.6(3) . .
C11 C10 H10 119.7 . .
C12 C11 H11 119.8 . .
C10 C11 C12 120.4(3) . .
C10 C11 H11 119.8 . .

loop_
_geom_bond_atom_site_label_1
_geom_bond_atom_site_label_2
_geom_bond_distance
_geom_bond_site_symmetry_2
Cu1 O1 1.933(2) .
Cu1 O3 1.983(2) 2_577
Cu1 O4 2.010(2) 2_577
Cu1 N1 1.963(2) .
Cu1 C14 2.321(3) 2_577
O1 C7 1.260(4) .
O2 C7 1.243(4) .
O3 Cu1 1.983(2) 2_577
O3 C14 1.250(4) .
O5 C15 1.376(4) .
O5 C13 1.391(4) .
O9 H9 0.8200 .
O9 C21 1.296(4) .
O4 Cu1 2.010(2) 2_577
O4 C14 1.262(4) .
O6 C22 1.207(4) .
N1 C1 1.335(4) .
N1 C5 1.337(4) .
O8 C21 1.211(4) .
O7 H7 0.8200 .
O7 C22 1.326(4) .
C14 Cu1 2.321(3) 2_577
C14 C9 1.486(4) .
C8 C7 1.509(4) .
C8 C9 1.396(4) .
C8 C13 1.387(4) .
C17 C16 1.394(4) .
C17 C18 1.384(4) .
C17 C22 1.492(4) .
C16 H16 0.9300 .
C16 C15 1.388(4) .
C15 C20 1.385(4) .
C1 H1 0.9300 .
C1 C2 1.371(5) .
C9 C10 1.383(5) .
C3 C2 1.377(4) .
C3 C6 1.485(4) .
C3 C4 1.390(5) .
C13 C12 1.381(5) .
C18 H18 0.9300 .
C18 C19 1.392(4) .
C19 C20 1.386(4) .
C19 C21 1.498(4) .
C20 H20 0.9300 .
C2 H2 0.9300 .
C6 C6 1.425(7) 2_767
C6 H6A 0.9700 .
C6 H6B 0.9700 .
C5 H5 0.9300 .
C5 C4 1.368(5) .
C4 H4 0.9300 .
C12 H12 0.9300 .
C12 C11 1.384(5) .
C10 H10 0.9300 .
C10 C11 1.380(5) .
C11 H11 0.9300 .

loop_
_geom_hbond_atom_site_label_D
_geom_hbond_atom_site_label_H
_geom_hbond_atom_site_label_A
_geom_hbond_distance_DH
_geom_hbond_distance_HA
_geom_hbond_distance_DA
_geom_hbond_angle_DHA
_geom_hbond_site_symmetry_A
O9 H9 O2 0.82 1.70 2.510(3) 169.5 2_676
O7 H7 O8 0.82 1.85 2.649(4) 164.3 2_766
